data_4318908
loop_
_publ_author_name
'Douglas J. E. Spencer'
'Anne M. Reynolds'
'Patrick L. Holland'
'Brian A. Jazdzewski'
'Carole Duboc-Toia'
'Laurent Le Pape'
'Seiji Yokota'
'Yoshimitsu Tachi'
'Shinobu Itoh'
'William B. Tolman'

_publ_section_title
;
 Copper Chemistry of \b-Diketiminate Ligands: Monomer/Dimer Equilibria and
 a New Class of Bis(\m-oxo)dicopper Compounds
;
_journal_name_full 'Inorganic Chemistry'
_journal_page_first 6307
_journal_page_last 6321
_journal_paper_doi 10.1021/ic020369k
_journal_volume 41
_journal_year 2002
_chemical_compound_source 'Nermeen Aboelella'
_chemical_formula_moiety 'C50 H66 Cl2 Cu2 N4'
_chemical_formula_sum 'C50 H66 Cl2 Cu2 N4'
_chemical_formula_weight 921.05
_chemical_name_common 01193
_chemical_name_systematic '[(Me2LEt2)CuCl]2'
_space_group_IT_number 14
_symmetry_cell_setting monoclinic
_symmetry_space_group_name_Hall '-P 2yn'
_symmetry_space_group_name_H-M 'P 1 21/n 1'
_atom_sites_solution_hydrogens geom
_atom_sites_solution_primary direct
_atom_sites_solution_secondary difmap
_audit_creation_method SHELXL-97
_cell_angle_alpha 90.00
_cell_angle_beta 109.2870(10)
_cell_angle_gamma 90.00
_cell_formula_units_Z 2
_cell_length_a 13.6615(9)
_cell_length_b 12.5107(8)
_cell_length_c 15.1162(10)
_cell_measurement_reflns_used 3579
_cell_measurement_temperature 293(2)
_cell_measurement_theta_max 25.04
_cell_measurement_theta_min 1.74
_cell_volume 2438.6(3)
_computing_cell_refinement 'SAINT, Bruker'
_computing_data_collection 'SMART, Bruker'
_computing_data_reduction 'SAINT, Bruker'
_computing_molecular_graphics 'SHELXTL, Bruker'
_computing_structure_refinement SHELXL-97
_computing_structure_solution SIR92
_diffrn_ambient_temperature 293(2)
_diffrn_measured_fraction_theta_full 1.000
_diffrn_measured_fraction_theta_max 1.000
_diffrn_measurement_device_type 'Siemens SMART Platform CCD'
_diffrn_measurement_method 'area detector, omega scans'
_diffrn_radiation_monochromator graphite
_diffrn_radiation_source 'fine-focus sealed tube'
_diffrn_radiation_type MoK\a
_diffrn_radiation_wavelength 0.71073
_diffrn_reflns_av_R_equivalents 0.0000
_diffrn_reflns_av_sigmaI/netI 0.0097
_diffrn_reflns_limit_h_max 15
_diffrn_reflns_limit_h_min -16
_diffrn_reflns_limit_k_max 14
_diffrn_reflns_limit_k_min 0
_diffrn_reflns_limit_l_max 17
_diffrn_reflns_limit_l_min 0
_diffrn_reflns_number 18235
_diffrn_reflns_theta_full 25.04
_diffrn_reflns_theta_max 25.04
_diffrn_reflns_theta_min 1.74
_exptl_absorpt_coefficient_mu 1.018
_exptl_absorpt_correction_T_max 1.000000
_exptl_absorpt_correction_T_min 0.868551
_exptl_absorpt_correction_type multi-scan
_exptl_absorpt_process_details 'SADABS, R. Blessing, 1995'
_exptl_crystal_colour green
_exptl_crystal_density_diffrn 1.254
_exptl_crystal_density_method 'not measured'
_exptl_crystal_description block
_exptl_crystal_F_000 972
_exptl_crystal_size_max 0.5
_exptl_crystal_size_mid 0.4
_exptl_crystal_size_min 0.3
_refine_diff_density_max 0.356
_refine_diff_density_min -0.230
_refine_diff_density_rms 0.042
_refine_ls_extinction_method none
_refine_ls_goodness_of_fit_ref 0.997
_refine_ls_hydrogen_treatment riding
_refine_ls_matrix_type full
_refine_ls_number_parameters 284
_refine_ls_number_reflns 4299
_refine_ls_number_restraints 0
_refine_ls_restrained_S_all 0.997
_refine_ls_R_factor_all 0.0388
_refine_ls_R_factor_gt 0.0339
_refine_ls_shift/su_max 0.001
_refine_ls_shift/su_mean 0.000
_refine_ls_structure_factor_coef Fsqd
_refine_ls_weighting_details 'calc w=1/[\s^2^(Fo^2^)+(0.0625P)^2^+0.9437P] where P=(Fo^2^+2Fc^2^)/3'
_refine_ls_weighting_scheme calc
_refine_ls_wR_factor_gt 0.0980
_refine_ls_wR_factor_ref 0.1014
_reflns_number_gt 3794
_reflns_number_total 4299
_reflns_threshold_expression >2sigma(I)
_cod_data_source_file ic020369k_4.cif
_cod_data_source_block 01193
_cod_database_code 4318908

loop_
_symmetry_equiv_pos_as_xyz
'x, y, z'
'-x+1/2, y+1/2, -z+1/2'
'-x, -y, -z'
'x-1/2, -y-1/2, z-1/2'

loop_
_atom_site_label
_atom_site_type_symbol
_atom_site_fract_x
_atom_site_fract_y
_atom_site_fract_z
_atom_site_U_iso_or_equiv
_atom_site_adp_type
_atom_site_occupancy
_atom_site_symmetry_multiplicity
_atom_site_calc_flag
_atom_site_refinement_flags
_atom_site_disorder_assembly
_atom_site_disorder_group
Cu1 Cu 0.381670(19) 0.04743(2) 0.931520(17) 0.04969(12) Uani 1 1 d . . .
N1 N 0.33147(14) 0.11186(16) 0.80874(13) 0.0554(5) Uani 1 1 d . . .
N2 N 0.25159(15) 0.05674(16) 0.95530(14) 0.0562(5) Uani 1 1 d . . .
Cl1 Cl 0.44777(5) -0.10631(6) 1.01711(6) 0.0664(3) Uani 0.8466(19) 1 d P . 1
Cl1' Cl 0.5029(3) -0.0702(4) 0.9151(3) 0.0733(15) Uani 0.1534(19) 1 d P . 2
C1 C 0.1979(2) 0.1746(3) 0.6640(2) 0.0881(9) Uani 1 1 d . . .
H1A H 0.2165 0.2488 0.6670 0.132 Uiso 1 1 calc R . .
H1B H 0.1241 0.1675 0.6355 0.132 Uiso 1 1 calc R . .
H1C H 0.2320 0.1367 0.6273 0.132 Uiso 1 1 calc R . .
C2 C 0.23098(18) 0.1285(2) 0.76219(17) 0.0610(6) Uani 1 1 d . . .
C3 C 0.15215(19) 0.1091(2) 0.79936(18) 0.0675(7) Uani 1 1 d . . .
H3 H 0.0848 0.1157 0.7580 0.081 Uiso 1 1 calc R . .
C4 C 0.16191(18) 0.0810(2) 0.89059(18) 0.0624(6) Uani 1 1 d . . .
C5 C 0.0629(2) 0.0839(3) 0.9161(2) 0.0870(9) Uani 1 1 d . . .
H5A H 0.0512 0.0149 0.9385 0.130 Uiso 1 1 calc R . .
H5B H 0.0053 0.1022 0.8616 0.130 Uiso 1 1 calc R . .
H5C H 0.0698 0.1363 0.9641 0.130 Uiso 1 1 calc R . .
C6 C 0.40540(17) 0.1510(2) 0.76665(16) 0.0576(6) Uani 1 1 d . . .
C7 C 0.4341(2) 0.2578(2) 0.7777(2) 0.0776(8) Uani 1 1 d . . .
C8 C 0.5031(3) 0.2942(3) 0.7340(3) 0.0971(11) Uani 1 1 d . . .
H8 H 0.5241 0.3653 0.7410 0.117 Uiso 1 1 calc R . .
C9 C 0.5400(2) 0.2288(4) 0.6819(3) 0.1007(12) Uani 1 1 d . . .
H9 H 0.5849 0.2553 0.6525 0.121 Uiso 1 1 calc R . .
C10 C 0.5116(3) 0.1230(4) 0.6718(2) 0.0965(11) Uani 1 1 d . . .
H10 H 0.5377 0.0786 0.6356 0.116 Uiso 1 1 calc R . .
C11 C 0.4443(2) 0.0812(3) 0.7151(2) 0.0729(7) Uani 1 1 d . . .
C12 C 0.3895(4) 0.3340(3) 0.8331(3) 0.1192(14) Uani 1 1 d . . .
H12A H 0.3436 0.3839 0.7898 0.143 Uiso 1 1 calc R . .
H12B H 0.3482 0.2932 0.8624 0.143 Uiso 1 1 calc R . .
C13 C 0.4682(5) 0.3952(5) 0.9062(4) 0.173(2) Uani 1 1 d . . .
H13A H 0.4344 0.4407 0.9383 0.260 Uiso 1 1 calc R . .
H13B H 0.5080 0.4380 0.8777 0.260 Uiso 1 1 calc R . .
H13C H 0.5135 0.3466 0.9502 0.260 Uiso 1 1 calc R . .
C14 C 0.4135(4) -0.0356(3) 0.7053(4) 0.1259(16) Uani 1 1 d . . .
H14A H 0.4583 -0.0722 0.7604 0.151 Uiso 1 1 calc R . .
H14B H 0.3436 -0.0399 0.7078 0.151 Uiso 1 1 calc R . .
C15 C 0.4152(7) -0.0940(6) 0.6280(5) 0.236(4) Uani 1 1 d . . .
H15A H 0.3928 -0.1658 0.6330 0.355 Uiso 1 1 calc R . .
H15B H 0.4844 -0.0951 0.6253 0.355 Uiso 1 1 calc R . .
H15C H 0.3694 -0.0616 0.5720 0.355 Uiso 1 1 calc R . .
C16 C 0.25419(18) 0.0411(2) 1.05058(17) 0.0580(6) Uani 1 1 d . . .
C17 C 0.2285(2) -0.0579(2) 1.07930(17) 0.0634(6) Uani 1 1 d . . .
C18 C 0.2284(2) -0.0662(3) 1.1710(2) 0.0769(8) Uani 1 1 d . . .
H18 H 0.2112 -0.1311 1.1919 0.092 Uiso 1 1 calc R . .
C19 C 0.2531(3) 0.0190(3) 1.2311(2) 0.0841(9) Uani 1 1 d . . .
H19 H 0.2521 0.0119 1.2920 0.101 Uiso 1 1 calc R . .
C20 C 0.2791(3) 0.1142(3) 1.2013(2) 0.0915(10) Uani 1 1 d . . .
H20 H 0.2964 0.1716 1.2427 0.110 Uiso 1 1 calc R . .
C21 C 0.2804(3) 0.1276(2) 1.1104(2) 0.0794(8) Uani 1 1 d . . .
C22 C 0.1966(3) -0.1512(3) 1.0118(2) 0.0852(9) Uani 1 1 d . . .
H22A H 0.1242 -0.1418 0.9747 0.102 Uiso 1 1 calc R . .
H22B H 0.2362 -0.1471 0.9692 0.102 Uiso 1 1 calc R . .
C23 C 0.2091(4) -0.2589(3) 1.0517(3) 0.1194(14) Uani 1 1 d . . .
H23A H 0.1859 -0.3104 1.0021 0.179 Uiso 1 1 calc R . .
H23B H 0.1688 -0.2656 1.0927 0.179 Uiso 1 1 calc R . .
H23C H 0.2809 -0.2713 1.0864 0.179 Uiso 1 1 calc R . .
C24 C 0.3097(6) 0.2338(4) 1.0780(4) 0.153(2) Uani 1 1 d . . .
H24A H 0.3304 0.2192 1.0236 0.184 Uiso 1 1 calc R . 1
H24B H 0.2469 0.2762 1.0561 0.184 Uiso 1 1 calc R . 1
C25 C 0.3795(16) 0.2932(18) 1.1323(6) 0.160(8) Uani 0.65(3) 1 d P . 1
H25A H 0.3859 0.3573 1.0998 0.240 Uiso 0.65(3) 1 calc PR . 1
H25B H 0.4445 0.2558 1.1518 0.240 Uiso 0.65(3) 1 calc PR . 1
H25C H 0.3607 0.3113 1.1863 0.240 Uiso 0.65(3) 1 calc PR . 1
C25' C 0.300(4) 0.3268(13) 1.093(3) 0.170(15) Uani 0.35(3) 1 d P . 2
H25D H 0.3372 0.3696 1.0625 0.255 Uiso 0.35(3) 1 calc PR . 2
H25E H 0.3267 0.3395 1.1597 0.255 Uiso 0.35(3) 1 calc PR . 2
H25F H 0.2277 0.3456 1.0702 0.255 Uiso 0.35(3) 1 calc PR . 2

loop_
_atom_site_aniso_label
_atom_site_aniso_U_11
_atom_site_aniso_U_22
_atom_site_aniso_U_33
_atom_site_aniso_U_23
_atom_site_aniso_U_13
_atom_site_aniso_U_12
Cu1 0.04060(17) 0.05972(19) 0.04878(18) 0.00855(11) 0.01481(12) 0.00318(11)
N1 0.0480(10) 0.0658(12) 0.0531(10) 0.0123(9) 0.0176(8) 0.0012(8)
N2 0.0458(10) 0.0724(13) 0.0526(11) 0.0093(9) 0.0192(9) 0.0045(9)
Cl1 0.0455(4) 0.0642(5) 0.0823(5) 0.0229(4) 0.0116(3) -0.0027(3)
Cl1' 0.055(2) 0.101(3) 0.059(2) -0.015(2) 0.0140(18) 0.025(2)
C1 0.0639(17) 0.128(3) 0.0658(17) 0.0352(17) 0.0123(13) 0.0073(17)
C2 0.0524(13) 0.0717(15) 0.0561(13) 0.0142(11) 0.0142(10) 0.0030(11)
C3 0.0442(12) 0.0903(18) 0.0635(15) 0.0184(13) 0.0119(11) 0.0082(12)
C4 0.0447(12) 0.0772(15) 0.0659(14) 0.0115(12) 0.0193(11) 0.0065(11)
C5 0.0495(15) 0.130(3) 0.086(2) 0.0273(19) 0.0289(14) 0.0166(16)
C6 0.0496(12) 0.0690(15) 0.0523(12) 0.0159(11) 0.0142(10) -0.0004(11)
C7 0.0810(19) 0.0757(18) 0.0749(17) 0.0123(14) 0.0244(14) -0.0121(15)
C8 0.090(2) 0.099(2) 0.099(2) 0.026(2) 0.0275(19) -0.0284(19)
C9 0.0641(18) 0.145(3) 0.098(2) 0.047(2) 0.0339(17) -0.012(2)
C10 0.078(2) 0.137(3) 0.087(2) 0.017(2) 0.0453(18) 0.008(2)
C11 0.0629(16) 0.0893(19) 0.0726(17) 0.0092(15) 0.0307(13) 0.0028(14)
C12 0.156(4) 0.076(2) 0.139(4) -0.010(2) 0.067(3) -0.022(2)
C13 0.215(7) 0.138(4) 0.133(4) -0.042(4) 0.012(4) 0.004(4)
C14 0.161(4) 0.096(3) 0.160(4) -0.023(3) 0.108(4) -0.008(3)
C15 0.376(13) 0.166(6) 0.190(7) -0.086(6) 0.126(8) -0.084(7)
C16 0.0461(12) 0.0767(16) 0.0549(13) 0.0037(11) 0.0216(10) 0.0090(11)
C17 0.0568(14) 0.0845(18) 0.0528(13) 0.0053(12) 0.0233(11) 0.0013(12)
C18 0.0798(19) 0.097(2) 0.0613(16) 0.0113(15) 0.0336(14) 0.0048(15)
C19 0.089(2) 0.114(3) 0.0572(16) 0.0029(17) 0.0344(15) 0.0202(19)
C20 0.108(3) 0.097(2) 0.0729(19) -0.0204(17) 0.0357(18) 0.0121(19)
C21 0.092(2) 0.0787(18) 0.0729(18) -0.0031(14) 0.0351(16) 0.0077(15)
C22 0.092(2) 0.098(2) 0.0659(17) 0.0005(16) 0.0266(15) -0.0213(17)
C23 0.184(5) 0.092(3) 0.087(2) 0.001(2) 0.051(3) -0.016(3)
C24 0.260(7) 0.082(3) 0.127(4) -0.023(3) 0.076(4) -0.030(4)
C25 0.163(12) 0.198(15) 0.113(6) -0.012(6) 0.036(6) -0.096(11)
C25' 0.20(3) 0.091(10) 0.28(4) 0.012(13) 0.16(3) 0.029(12)

loop_
_atom_type_symbol
_atom_type_description
_atom_type_scat_dispersion_real
_atom_type_scat_dispersion_imag
_atom_type_scat_source
C C 0.0033 0.0016 'International Tables Vol C Tables 4.2.6.8 and 6.1.1.4'
H H 0.0000 0.0000 'International Tables Vol C Tables 4.2.6.8 and 6.1.1.4'
N N 0.0061 0.0033 'International Tables Vol C Tables 4.2.6.8 and 6.1.1.4'
Cl Cl 0.1484 0.1585 'International Tables Vol C Tables 4.2.6.8 and 6.1.1.4'
Cu Cu 0.3201 1.2651 'International Tables Vol C Tables 4.2.6.8 and 6.1.1.4'

loop_
_geom_angle_atom_site_label_1
_geom_angle_atom_site_label_2
_geom_angle_atom_site_label_3
_geom_angle
_geom_angle_site_symmetry_1
_geom_angle_site_symmetry_3
_geom_angle_publ_flag
N2 Cu1 N1 95.59(8) . . ?
N2 Cu1 Cl1' 143.39(15) . . ?
N1 Cu1 Cl1' 101.78(13) . . ?
N2 Cu1 Cl1 143.48(7) . 3_657 ?
N1 Cu1 Cl1 100.83(6) . 3_657 ?
Cl1' Cu1 Cl1 63.76(13) . 3_657 ?
N2 Cu1 Cl1 99.12(6) . . ?
N1 Cu1 Cl1 146.02(7) . . ?
Cl1' Cu1 Cl1 50.75(13) . . ?
Cl1 Cu1 Cl1 85.06(3) 3_657 . ?
N2 Cu1 Cl1' 99.66(12) . 3_657 ?
N1 Cu1 Cl1' 143.83(15) . 3_657 ?
Cl1' Cu1 Cl1' 84.93(15) . 3_657 ?
Cl1 Cu1 Cl1' 50.13(12) 3_657 3_657 ?
Cl1 Cu1 Cl1' 62.70(13) . 3_657 ?
N2 Cu1 Cu1 130.70(6) . 3_657 ?
N1 Cu1 Cu1 133.70(6) . 3_657 ?
Cl1' Cu1 Cu1 43.16(10) . 3_657 ?
Cl1 Cu1 Cu1 42.622(18) 3_657 3_657 ?
Cl1 Cu1 Cu1 42.440(17) . 3_657 ?
Cl1' Cu1 Cu1 41.77(9) 3_657 3_657 ?
C2 N1 C6 117.46(18) . . ?
C2 N1 Cu1 123.27(15) . . ?
C6 N1 Cu1 119.13(14) . . ?
C4 N2 C16 118.7(2) . . ?
C4 N2 Cu1 124.04(16) . . ?
C16 N2 Cu1 117.22(15) . . ?
Cu1 Cl1 Cu1 94.94(3) 3_657 . ?
Cu1 Cl1' Cu1 95.07(15) . 3_657 ?
N1 C2 C3 123.9(2) . . ?
N1 C2 C1 119.8(2) . . ?
C3 C2 C1 116.2(2) . . ?
C4 C3 C2 127.8(2) . . ?
N2 C4 C3 123.6(2) . . ?
N2 C4 C5 120.0(2) . . ?
C3 C4 C5 116.3(2) . . ?
C7 C6 C11 121.9(2) . . ?
C7 C6 N1 119.0(2) . . ?
C11 C6 N1 119.1(2) . . ?
C6 C7 C8 117.8(3) . . ?
C6 C7 C12 121.4(3) . . ?
C8 C7 C12 120.8(3) . . ?
C9 C8 C7 121.5(3) . . ?
C8 C9 C10 120.4(3) . . ?
C9 C10 C11 121.0(4) . . ?
C6 C11 C10 117.5(3) . . ?
C6 C11 C14 121.1(3) . . ?
C10 C11 C14 121.4(3) . . ?
C13 C12 C7 114.3(4) . . ?
C15 C14 C11 120.7(4) . . ?
C21 C16 C17 122.0(2) . . ?
C21 C16 N2 117.7(2) . . ?
C17 C16 N2 120.3(2) . . ?
C18 C17 C16 117.3(3) . . ?
C18 C17 C22 121.3(3) . . ?
C16 C17 C22 121.3(2) . . ?
C19 C18 C17 121.5(3) . . ?
C20 C19 C18 119.7(3) . . ?
C19 C20 C21 121.5(3) . . ?
C16 C21 C20 117.9(3) . . ?
C16 C21 C24 121.0(3) . . ?
C20 C21 C24 121.1(3) . . ?
C23 C22 C17 117.6(3) . . ?
C25' C24 C25 54.4(15) . . ?
C25' C24 C21 136.6(10) . . ?
C25 C24 C21 121.7(8) . . ?

loop_
_geom_bond_atom_site_label_1
_geom_bond_atom_site_label_2
_geom_bond_distance
_geom_bond_site_symmetry_2
_geom_bond_publ_flag
Cu1 N2 1.9295(19) . ?
Cu1 N1 1.9297(18) . ?
Cu1 Cl1' 2.290(4) . ?
Cu1 Cl1 2.3194(7) 3_657 ?
Cu1 Cl1 2.3274(7) . ?
Cu1 Cl1' 2.351(4) 3_657 ?
Cu1 Cu1 3.4243(5) 3_657 ?
N1 C2 1.336(3) . ?
N1 C6 1.446(3) . ?
N2 C4 1.326(3) . ?
N2 C16 1.442(3) . ?
Cl1 Cu1 2.3194(7) 3_657 ?
Cl1' Cu1 2.351(4) 3_657 ?
C1 C2 1.516(3) . ?
C2 C3 1.391(3) . ?
C3 C4 1.386(4) . ?
C4 C5 1.524(3) . ?
C6 C7 1.386(4) . ?
C6 C11 1.388(4) . ?
C7 C8 1.395(4) . ?
C7 C12 1.522(5) . ?
C8 C9 1.343(5) . ?
C9 C10 1.373(6) . ?
C10 C11 1.395(4) . ?
C11 C14 1.514(5) . ?
C12 C13 1.476(6) . ?
C14 C15 1.384(6) . ?
C16 C21 1.379(4) . ?
C16 C17 1.396(4) . ?
C17 C18 1.390(4) . ?
C17 C22 1.516(4) . ?
C18 C19 1.368(5) . ?
C19 C20 1.362(5) . ?
C20 C21 1.389(4) . ?
C21 C24 1.516(5) . ?
C22 C23 1.463(5) . ?
C24 C25' 1.203(17) . ?
C24 C25 1.272(9) . ?

loop_
_geom_torsion_atom_site_label_1
_geom_torsion_atom_site_label_2
_geom_torsion_atom_site_label_3
_geom_torsion_atom_site_label_4
_geom_torsion
_geom_torsion_site_symmetry_1
_geom_torsion_site_symmetry_2
_geom_torsion_site_symmetry_3
_geom_torsion_site_symmetry_4
_geom_torsion_publ_flag
N2 Cu1 N1 C2 -11.9(2) . . . . ?
Cl1' Cu1 N1 C2 135.7(2) . . . . ?
Cl1 Cu1 N1 C2 -159.18(19) 3_657 . . . ?
Cl1 Cu1 N1 C2 103.5(2) . . . . ?
Cl1' Cu1 N1 C2 -126.7(2) 3_657 . . . ?
Cu1 Cu1 N1 C2 169.41(16) 3_657 . . . ?
N2 Cu1 N1 C6 163.75(18) . . . . ?
Cl1' Cu1 N1 C6 -48.7(2) . . . . ?
Cl1 Cu1 N1 C6 16.52(18) 3_657 . . . ?
Cl1 Cu1 N1 C6 -80.8(2) . . . . ?
Cl1' Cu1 N1 C6 48.9(3) 3_657 . . . ?
Cu1 Cu1 N1 C6 -14.9(2) 3_657 . . . ?
N1 Cu1 N2 C4 11.6(2) . . . . ?
Cl1' Cu1 N2 C4 -106.8(3) . . . . ?
Cl1 Cu1 N2 C4 128.30(19) 3_657 . . . ?
Cl1 Cu1 N2 C4 -137.7(2) . . . . ?
Cl1' Cu1 N2 C4 158.7(2) 3_657 . . . ?
Cu1 Cu1 N2 C4 -169.69(18) 3_657 . . . ?
N1 Cu1 N2 C16 -165.34(17) . . . . ?
Cl1' Cu1 N2 C16 76.3(3) . . . . ?
Cl1 Cu1 N2 C16 -48.6(2) 3_657 . . . ?
Cl1 Cu1 N2 C16 45.39(18) . . . . ?
Cl1' Cu1 N2 C16 -18.3(2) 3_657 . . . ?
Cu1 Cu1 N2 C16 13.4(2) 3_657 . . . ?
N2 Cu1 Cl1 Cu1 -143.43(7) . . . 3_657 ?
N1 Cu1 Cl1 Cu1 102.08(10) . . . 3_657 ?
Cl1' Cu1 Cl1 Cu1 59.84(15) . . . 3_657 ?
Cl1 Cu1 Cl1 Cu1 0.0 3_657 . . 3_657 ?
Cl1' Cu1 Cl1 Cu1 -47.20(12) 3_657 . . 3_657 ?
N2 Cu1 Cl1' Cu1 -99.4(2) . . . 3_657 ?
N1 Cu1 Cl1' Cu1 144.03(14) . . . 3_657 ?
Cl1 Cu1 Cl1' Cu1 47.65(11) 3_657 . . 3_657 ?
Cl1 Cu1 Cl1' Cu1 -58.54(12) . . . 3_657 ?
Cl1' Cu1 Cl1' Cu1 0.0 3_657 . . 3_657 ?
C6 N1 C2 C3 -170.7(3) . . . . ?
Cu1 N1 C2 C3 5.1(4) . . . . ?
C6 N1 C2 C1 7.3(4) . . . . ?
Cu1 N1 C2 C1 -177.0(2) . . . . ?
N1 C2 C3 C4 7.3(5) . . . . ?
C1 C2 C3 C4 -170.8(3) . . . . ?
C16 N2 C4 C3 172.7(3) . . . . ?
Cu1 N2 C4 C3 -4.2(4) . . . . ?
C16 N2 C4 C5 -4.5(4) . . . . ?
Cu1 N2 C4 C5 178.6(2) . . . . ?
C2 C3 C4 N2 -7.8(5) . . . . ?
C2 C3 C4 C5 169.5(3) . . . . ?
C2 N1 C6 C7 81.9(3) . . . . ?
Cu1 N1 C6 C7 -94.0(2) . . . . ?
C2 N1 C6 C11 -97.1(3) . . . . ?
Cu1 N1 C6 C11 87.0(2) . . . . ?
C11 C6 C7 C8 0.9(4) . . . . ?
N1 C6 C7 C8 -178.1(3) . . . . ?
C11 C6 C7 C12 179.0(3) . . . . ?
N1 C6 C7 C12 0.0(4) . . . . ?
C6 C7 C8 C9 0.7(5) . . . . ?
C12 C7 C8 C9 -177.4(4) . . . . ?
C7 C8 C9 C10 -1.1(6) . . . . ?
C8 C9 C10 C11 0.0(5) . . . . ?
C7 C6 C11 C10 -1.9(4) . . . . ?
N1 C6 C11 C10 177.0(2) . . . . ?
C7 C6 C11 C14 178.9(4) . . . . ?
N1 C6 C11 C14 -2.2(4) . . . . ?
C9 C10 C11 C6 1.5(5) . . . . ?
C9 C10 C11 C14 -179.3(4) . . . . ?
C6 C7 C12 C13 128.3(4) . . . . ?
C8 C7 C12 C13 -53.6(5) . . . . ?
C6 C11 C14 C15 153.4(6) . . . . ?
C10 C11 C14 C15 -25.8(8) . . . . ?
C4 N2 C16 C21 -94.3(3) . . . . ?
Cu1 N2 C16 C21 82.8(3) . . . . ?
C4 N2 C16 C17 84.3(3) . . . . ?
Cu1 N2 C16 C17 -98.6(2) . . . . ?
C21 C16 C17 C18 1.1(4) . . . . ?
N2 C16 C17 C18 -177.4(2) . . . . ?
C21 C16 C17 C22 178.1(3) . . . . ?
N2 C16 C17 C22 -0.4(4) . . . . ?
C16 C17 C18 C19 -0.4(4) . . . . ?
C22 C17 C18 C19 -177.4(3) . . . . ?
C17 C18 C19 C20 -0.4(5) . . . . ?
C18 C19 C20 C21 0.6(5) . . . . ?
C17 C16 C21 C20 -1.0(4) . . . . ?
N2 C16 C21 C20 177.5(3) . . . . ?
C17 C16 C21 C24 179.0(4) . . . . ?
N2 C16 C21 C24 -2.5(5) . . . . ?
C19 C20 C21 C16 0.1(5) . . . . ?
C19 C20 C21 C24 -179.8(4) . . . . ?
C18 C17 C22 C23 -25.9(5) . . . . ?
C16 C17 C22 C23 157.2(3) . . . . ?
C16 C21 C24 C25' 146(4) . . . . ?
C20 C21 C24 C25' -34(4) . . . . ?
C16 C21 C24 C25 -143.7(15) . . . . ?
C20 C21 C24 C25 36.2(16) . . . . ?
